data_2212548
loop_
_publ_author_name
'Low, John N.'
'Cobo, Justo'
'Guti\'errez, Alexander'
'Insuasty, Braulio'
'Glidewell, Christopher'

_publ_section_title (<i>Z</i>)-2-(Dimethylamino)-5-(3,4,5-trimethoxybenzylidene)-1,3-thiazolidin-4-one
_journal_coeditor_code FL2100
_journal_issue 3
_journal_name_full 'Acta Crystallographica Section E'
_journal_page_first o1123
_journal_page_last o1125
_journal_paper_doi 10.1107/S1600536807004539
_journal_volume 63
_journal_year 2007
_chemical_formula_iupac 'C15 H18 N2 O4 S'
_chemical_formula_moiety 'C15 H18 N2 O4 S'
_chemical_formula_sum 'C15 H18 N2 O4 S'
_chemical_formula_weight 322.37
_chemical_name_systematic
;
(Z)-2-(Dimethylamino)-5-(3,4,5-trimethoxybenzylidene)-1,3-thiazolidin-4-one
;
_space_group_IT_number 15
_symmetry_cell_setting monoclinic
_symmetry_space_group_name_Hall '-C 2yc'
_symmetry_space_group_name_H-M 'C 1 2/c 1'
_atom_sites_solution_hydrogens geom
_atom_sites_solution_primary direct
_atom_sites_solution_secondary difmap
_cell_angle_alpha 90.00
_cell_angle_beta 110.59(3)
_cell_angle_gamma 90.00
_cell_formula_units_Z 8
_cell_length_a 29.259(6)
_cell_length_b 7.6410(15)
_cell_length_c 14.336(3)
_cell_measurement_reflns_used 3433
_cell_measurement_temperature 120(2)
_cell_measurement_theta_max 27.49
_cell_measurement_theta_min 3.82
_cell_volume 3000.3(12)
_computing_cell_refinement 'DIRAX/LSQ (Duisenberg <i>et al.</i>,  2000)'
_computing_data_collection 'COLLECT (Hooft, 1999)'
_computing_data_reduction 'EVALCCD (Duisenberg <i>et al.</i>,  2003)'
_computing_molecular_graphics 'PLATON (Spek, 2003)'
_computing_publication_material 'SHELXL97 and PRPKAPPA (Ferguson, 1999)'
_computing_structure_refinement 'OSCAIL (McArdle, 2003) and SHELXL97 (Sheldrick, 1997)'
_computing_structure_solution 'SIR2004 (Burla <i>et al.</i>,  2005)'
_diffrn_ambient_temperature 120(2)
_diffrn_detector_area_resol_mean 9.091
_diffrn_measured_fraction_theta_full 0.997
_diffrn_measured_fraction_theta_max 0.997
_diffrn_measurement_device_type 'Bruker--Nonius KappaCCD'
_diffrn_measurement_method '\f and \w'
_diffrn_radiation_monochromator graphite
_diffrn_radiation_source 'Bruker-Nonius FR591 rotating anode'
_diffrn_radiation_type MoK\a
_diffrn_radiation_wavelength 0.71073
_diffrn_reflns_av_R_equivalents 0.0356
_diffrn_reflns_av_sigmaI/netI 0.0194
_diffrn_reflns_limit_h_max 37
_diffrn_reflns_limit_h_min -37
_diffrn_reflns_limit_k_max 9
_diffrn_reflns_limit_k_min -9
_diffrn_reflns_limit_l_max 18
_diffrn_reflns_limit_l_min -18
_diffrn_reflns_number 34966
_diffrn_reflns_theta_full 27.49
_diffrn_reflns_theta_max 27.49
_diffrn_reflns_theta_min 3.82
_diffrn_standards_decay_% 0
_diffrn_standards_number 0
_exptl_absorpt_coefficient_mu 0.236
_exptl_absorpt_correction_T_max 0.954
_exptl_absorpt_correction_T_min 0.904
_exptl_absorpt_correction_type multi-scan
_exptl_absorpt_process_details '(SADABS; Sheldrick, 2003)'
_exptl_crystal_colour yellow
_exptl_crystal_density_diffrn 1.427
_exptl_crystal_density_method 'not measured'
_exptl_crystal_description plate
_exptl_crystal_F_000 1360
_exptl_crystal_size_max 0.48
_exptl_crystal_size_mid 0.25
_exptl_crystal_size_min 0.20
_refine_diff_density_max 0.310
_refine_diff_density_min -0.381
_refine_ls_extinction_method none
_refine_ls_goodness_of_fit_ref 1.113
_refine_ls_hydrogen_treatment constr
_refine_ls_matrix_type full
_refine_ls_number_parameters 204
_refine_ls_number_reflns 3433
_refine_ls_number_restraints 0
_refine_ls_restrained_S_all 1.113
_refine_ls_R_factor_all 0.0561
_refine_ls_R_factor_gt 0.0406
_refine_ls_shift/su_max 0.001
_refine_ls_shift/su_mean 0.000
_refine_ls_structure_factor_coef Fsqd
_refine_ls_weighting_details 'w=1/[\s^2^(Fo^2^)+(0.0405P)^2^+5.225P] where P=(Fo^2^+2Fc^2^)/3'
_refine_ls_weighting_scheme calc
_refine_ls_wR_factor_gt 0.0942
_refine_ls_wR_factor_ref 0.1064
_reflns_number_gt 2798
_reflns_number_total 3433
_reflns_threshold_expression I>2\s(I)
_cod_data_source_file fl2100.cif
_cod_data_source_block I
_cod_original_cell_volume 3000.3(11)
_cod_original_sg_symbol_H-M 'C 2/c'
_cod_database_code 2212548
_cod_database_fobs_code 2212548

loop_
_symmetry_equiv_pos_as_xyz
'x, y, z'
'-x, y, -z+1/2'
'x+1/2, y+1/2, z'
'-x+1/2, y+1/2, -z+1/2'
'-x, -y, -z'
'x, -y, z-1/2'
'-x+1/2, -y+1/2, -z'
'x+1/2, -y+1/2, z-1/2'

loop_
_atom_site_type_symbol
_atom_site_label
_atom_site_fract_x
_atom_site_fract_y
_atom_site_fract_z
_atom_site_U_iso_or_equiv
_atom_site_adp_type
_atom_site_calc_flag
_atom_site_refinement_flags
_atom_site_occupancy
S S1 0.563871(15) 0.27949(6) 0.58438(3) 0.01972(12) Uani d . 1
C C2 0.62209(6) 0.3569(2) 0.59098(13) 0.0197(3) Uani d . 1
N N2 0.65949(5) 0.3382(2) 0.67603(11) 0.0224(3) Uani d . 1
C C21 0.65416(7) 0.2587(3) 0.76418(14) 0.0278(4) Uani d . 1
C C22 0.70897(7) 0.3826(3) 0.68225(15) 0.0312(4) Uani d . 1
N N3 0.62541(5) 0.4299(2) 0.51078(11) 0.0210(3) Uani d . 1
C C4 0.58079(6) 0.4360(2) 0.43445(13) 0.0197(3) Uani d . 1
O O4 0.57382(5) 0.50106(17) 0.35237(9) 0.0237(3) Uani d . 1
C C5 0.54014(6) 0.3528(2) 0.46079(12) 0.0186(3) Uani d . 1
C C57 0.49437(6) 0.3411(2) 0.39417(12) 0.0183(3) Uani d . 1
C C51 0.45034(6) 0.2642(2) 0.40300(12) 0.0182(3) Uani d . 1
C C52 0.40797(6) 0.2660(2) 0.31737(12) 0.0186(3) Uani d . 1
C C53 0.36473(6) 0.1951(2) 0.32008(12) 0.0192(3) Uani d . 1
O O53 0.32162(4) 0.19222(18) 0.23984(9) 0.0238(3) Uani d . 1
C C531 0.32375(7) 0.2495(3) 0.14624(13) 0.0263(4) Uani d . 1
C C54 0.36312(6) 0.1219(2) 0.40826(13) 0.0199(3) Uani d . 1
O O54 0.32059(4) 0.04416(18) 0.40839(10) 0.0262(3) Uani d . 1
C C541 0.29455(7) 0.1465(3) 0.45608(16) 0.0347(5) Uani d . 1
C C55 0.40532(6) 0.1223(2) 0.49410(12) 0.0197(3) Uani d . 1
O O55 0.40052(4) 0.04945(18) 0.57703(9) 0.0251(3) Uani d . 1
C C551 0.44261(7) 0.0564(3) 0.66656(13) 0.0245(4) Uani d . 1
C C56 0.44876(6) 0.1923(2) 0.49177(13) 0.0198(3) Uani d . 1
H H21A 0.6549 0.1310 0.7587 0.042 Uiso calc R 1
H H21B 0.6230 0.2949 0.7693 0.042 Uiso calc R 1
H H21C 0.6810 0.2969 0.8237 0.042 Uiso calc R 1
H H22A 0.7083 0.4260 0.6175 0.047 Uiso calc R 1
H H22B 0.7297 0.2782 0.7006 0.047 Uiso calc R 1
H H22C 0.7221 0.4735 0.7328 0.047 Uiso calc R 1
H H57 0.4900 0.3912 0.3309 0.022 Uiso calc R 1
H H52 0.4089 0.3160 0.2574 0.022 Uiso calc R 1
H H53A 0.3462 0.1743 0.1274 0.039 Uiso calc R 1
H H53B 0.3354 0.3707 0.1523 0.039 Uiso calc R 1
H H53C 0.2911 0.2427 0.0950 0.039 Uiso calc R 1
H H54A 0.2663 0.0801 0.4586 0.052 Uiso calc R 1
H H54B 0.2833 0.2549 0.4185 0.052 Uiso calc R 1
H H54C 0.3161 0.1749 0.5240 0.052 Uiso calc R 1
H H55A 0.4524 0.1786 0.6825 0.037 Uiso calc R 1
H H55B 0.4694 -0.0088 0.6569 0.037 Uiso calc R 1
H H55C 0.4347 0.0042 0.7215 0.037 Uiso calc R 1
H H56 0.4772 0.1914 0.5500 0.024 Uiso calc R 1

loop_
_atom_site_aniso_label
_atom_site_aniso_U_11
_atom_site_aniso_U_22
_atom_site_aniso_U_33
_atom_site_aniso_U_12
_atom_site_aniso_U_13
_atom_site_aniso_U_23
S1 0.0165(2) 0.0226(2) 0.0202(2) -0.00036(16) 0.00663(16) 0.00106(16)
C2 0.0171(8) 0.0204(8) 0.0226(8) 0.0004(6) 0.0082(7) -0.0028(7)
N2 0.0166(7) 0.0261(8) 0.0245(8) 0.0010(6) 0.0071(6) 0.0008(6)
C21 0.0238(9) 0.0353(10) 0.0213(9) 0.0002(8) 0.0041(7) 0.0023(8)
C22 0.0154(8) 0.0424(12) 0.0333(10) -0.0017(8) 0.0052(7) 0.0004(9)
N3 0.0176(7) 0.0229(7) 0.0234(7) -0.0007(6) 0.0085(6) -0.0014(6)
C4 0.0189(8) 0.0194(8) 0.0225(8) -0.0003(6) 0.0094(7) -0.0042(7)
O4 0.0249(6) 0.0275(7) 0.0209(6) -0.0019(5) 0.0108(5) -0.0002(5)
C5 0.0191(8) 0.0185(8) 0.0206(8) 0.0001(6) 0.0099(7) -0.0023(7)
C57 0.0198(8) 0.0192(8) 0.0177(8) 0.0008(6) 0.0086(6) -0.0030(6)
C51 0.0172(8) 0.0190(8) 0.0190(8) 0.0000(6) 0.0072(6) -0.0045(6)
C52 0.0192(8) 0.0194(8) 0.0181(8) -0.0010(6) 0.0076(7) -0.0029(6)
C53 0.0165(8) 0.0211(8) 0.0186(8) 0.0004(6) 0.0042(6) -0.0043(6)
O53 0.0156(6) 0.0352(7) 0.0186(6) -0.0014(5) 0.0034(5) -0.0001(5)
C531 0.0197(8) 0.0377(11) 0.0191(8) -0.0007(8) 0.0040(7) 0.0007(8)
C54 0.0167(8) 0.0195(8) 0.0251(9) -0.0023(6) 0.0093(7) -0.0034(7)
O54 0.0190(6) 0.0325(7) 0.0294(7) -0.0079(5) 0.0114(5) -0.0031(6)
C541 0.0234(9) 0.0484(13) 0.0356(11) -0.0008(9) 0.0146(8) -0.0032(10)
C55 0.0215(8) 0.0189(8) 0.0206(8) -0.0006(7) 0.0096(7) -0.0010(7)
O55 0.0211(6) 0.0329(7) 0.0208(6) -0.0052(5) 0.0069(5) 0.0050(5)
C551 0.0241(9) 0.0280(9) 0.0210(9) -0.0011(7) 0.0076(7) 0.0035(7)
C56 0.0178(8) 0.0228(9) 0.0184(8) -0.0008(6) 0.0058(6) -0.0025(7)

loop_
_atom_type_symbol
_atom_type_description
_atom_type_scat_dispersion_real
_atom_type_scat_dispersion_imag
_atom_type_scat_source
C C 0.0033 0.0016 'International Tables Vol C Tables 4.2.6.8 and 6.1.1.4'
H H 0.0000 0.0000 'International Tables Vol C Tables 4.2.6.8 and 6.1.1.4'
N N 0.0061 0.0033 'International Tables Vol C Tables 4.2.6.8 and 6.1.1.4'
O O 0.0106 0.0060 'International Tables Vol C Tables 4.2.6.8 and 6.1.1.4'
S S 0.1246 0.1234 'International Tables Vol C Tables 4.2.6.8 and 6.1.1.4'

loop_
_geom_angle_atom_site_label_1
_geom_angle_atom_site_label_2
_geom_angle_atom_site_label_3
_geom_angle
_geom_angle_publ_flag
C5 S1 C2 88.79(8) no
N3 C2 N2 123.98(16) no
N3 C2 S1 117.44(13) no
N2 C2 S1 118.58(13) no
C2 N2 C22 120.68(15) no
C2 N2 C21 122.36(15) no
C22 N2 C21 116.73(15) no
N2 C21 H21A 109.5 no
N2 C21 H21B 109.5 no
H21A C21 H21B 109.5 no
N2 C21 H21C 109.5 no
H21A C21 H21C 109.5 no
H21B C21 H21C 109.5 no
N2 C22 H22A 109.5 no
N2 C22 H22B 109.5 no
H22A C22 H22B 109.5 no
N2 C22 H22C 109.5 no
H22A C22 H22C 109.5 no
H22B C22 H22C 109.5 no
C2 N3 C4 111.62(15) no
O4 C4 N3 124.51(16) no
O4 C4 C5 122.08(16) no
N3 C4 C5 113.41(15) no
C4 C5 S1 108.71(12) no
C5 C57 C51 130.72(16) y
S1 C5 C57 129.59(14) y
C4 C5 C57 121.69(15) y
C52 C51 C57 117.02(15) y
C56 C51 C57 123.21(15) y
C5 C57 H57 114.6 no
C51 C57 H57 114.6 no
C56 C51 C52 119.77(15) no
C53 C52 C51 120.27(16) no
C53 C52 H52 119.9 no
C51 C52 H52 119.9 no
C52 C53 C54 120.13(16) no
C53 O53 C531 116.67(13) y
O53 C53 C52 123.97(15) y
O53 C53 C54 115.90(15) y
O53 C531 H53A 109.5 no
O53 C531 H53B 109.5 no
H53A C531 H53B 109.5 no
O53 C531 H53C 109.5 no
H53A C531 H53C 109.5 no
H53B C531 H53C 109.5 no
C53 C54 C55 119.53(15) no
C54 O54 C541 113.56(14) y
O54 C54 C53 119.39(15) y
O54 C54 C55 121.02(15) y
O54 C541 H54A 109.5 no
O54 C541 H54B 109.5 no
H54A C541 H54B 109.5 no
O54 C541 H54C 109.5 no
H54A C541 H54C 109.5 no
H54B C541 H54C 109.5 no
C56 C55 C54 120.63(16) no
C55 O55 C551 116.47(13) y
O55 C55 C54 115.78(15) y
O55 C55 C56 123.59(16) y
O55 C551 H55A 109.5 no
O55 C551 H55B 109.5 no
H55A C551 H55B 109.5 no
O55 C551 H55C 109.5 no
H55A C551 H55C 109.5 no
H55B C551 H55C 109.5 no
C55 C56 C51 119.67(16) no
C55 C56 H56 120.2 no
C51 C56 H56 120.2 no

loop_
_geom_bond_atom_site_label_1
_geom_bond_atom_site_label_2
_geom_bond_distance
_geom_bond_publ_flag
S1 C5 1.7522(18) no
S1 C2 1.7740(17) no
C2 N3 1.312(2) no
C2 N2 1.329(2) no
N2 C22 1.459(2) no
N2 C21 1.459(2) no
C21 H21A 0.98 no
C21 H21B 0.98 no
C21 H21C 0.98 no
C22 H22A 0.98 no
C22 H22B 0.98 no
C22 H22C 0.98 no
N3 C4 1.378(2) no
C4 O4 1.227(2) no
C4 C5 1.509(2) no
C5 C57 1.347(2) no
C57 C51 1.461(2) no
C57 H57 0.95 no
C51 C56 1.402(2) no
C51 C52 1.405(2) no
C52 C53 1.389(2) no
C52 H52 0.95 no
C53 O53 1.376(2) no
C53 C54 1.398(2) no
O53 C531 1.433(2) no
C531 H53A 0.98 no
C531 H53B 0.98 no
C531 H53C 0.98 no
C54 O54 1.379(2) no
C54 C55 1.404(2) no
O54 C541 1.423(2) no
C541 H54A 0.98 no
C541 H54B 0.98 no
C541 H54C 0.98 no
C55 O55 1.364(2) no
C55 C56 1.390(2) no
O55 C551 1.434(2) no
C551 H55A 0.98 no
C551 H55B 0.98 no
C551 H55C 0.98 no
C56 H56 0.95 no

loop_
_geom_hbond_atom_site_label_D
_geom_hbond_atom_site_label_H
_geom_hbond_atom_site_label_A
_geom_hbond_site_symmetry_A
_geom_hbond_distance_DH
_geom_hbond_distance_HA
_geom_hbond_distance_DA
_geom_hbond_angle_DHA
_geom_hbond_publ_flag
C52 H52 O4 2_655 0.95 2.30 3.216(2) 162 y

loop_
_geom_torsion_atom_site_label_1
_geom_torsion_atom_site_label_2
_geom_torsion_atom_site_label_3
_geom_torsion_atom_site_label_4
_geom_torsion
_geom_torsion_publ_flag
C5 S1 C2 N3 -0.45(14) no
C5 S1 C2 N2 179.43(15) no
N3 C2 N2 C22 -6.6(3) no
N3 C2 N2 C21 179.01(17) no
S1 C2 N2 C21 -0.9(2) y
S1 C2 N2 C22 173.48(14) y
N2 C2 N3 C4 -178.42(16) no
S1 C2 N3 C4 1.5(2) no
C2 N3 C4 O4 178.41(16) no
C2 N3 C4 C5 -1.9(2) no
O4 C4 C5 C57 2.1(3) no
N3 C4 C5 C57 -177.59(15) no
O4 C4 C5 S1 -178.75(14) no
N3 C4 C5 S1 1.55(18) no
C2 S1 C5 C57 178.44(17) no
C2 S1 C5 C4 -0.61(12) no
C4 C5 C57 C51 178.74(16) y
S1 C5 C57 C51 -0.2(3) no
C5 C57 C51 C56 3.4(3) no
C5 C57 C51 C52 -177.26(17) y
C56 C51 C52 C53 -0.7(2) no
C57 C51 C52 C53 179.93(15) no
C51 C52 C53 O53 179.70(15) no
C51 C52 C53 C54 0.2(3) no
C52 C53 O53 C531 6.9(2) y
C54 C53 O53 C531 -173.58(15) no
O53 C53 C54 O54 3.7(2) no
C52 C53 C54 O54 -176.76(15) no
O53 C53 C54 C55 -178.91(15) no
C52 C53 C54 C55 0.6(3) no
C53 C54 O54 C541 -105.43(19) y
C55 C54 O54 C541 77.2(2) no
O54 C54 C55 O55 -3.1(2) no
C53 C54 C55 O55 179.57(15) no
O54 C54 C55 C56 176.40(15) no
C53 C54 C55 C56 -0.9(3) no
C56 C55 O55 C551 3.5(2) y
C54 C55 O55 C551 -177.05(15) no
O55 C55 C56 C51 179.87(15) no
C54 C55 C56 C51 0.4(3) no
C52 C51 C56 C55 0.4(2) no
C57 C51 C56 C55 179.72(16) no

loop_
_cod_related_entry_id
_cod_related_entry_database
_cod_related_entry_code
1 ChemSpider 30655181
